data_7033424
loop_
_publ_author_name
'Perejon, Antonio'
'Hayward, Michael Andrew'

_publ_section_title
;
 Reductive Lithium Insertion into B-cation deficient Niobium Perovskite
 Oxides
;
_journal_name_full 'Dalton Trans.'
_journal_paper_doi 10.1039/C4DT03193H
_journal_year 2014
_chemical_formula_sum 'Ba15 Li3 Nb12 O45'
_chemical_formula_weight 3915.578
_space_group_crystal_system trigonal
_space_group_IT_number 166
_space_group_name_Hall '-R 3 2"'
_space_group_name_H-M_alt 'R -3 m :H'
_audit_creation_date 2014-12-05T09:45:07
_cell_angle_alpha 90.000
_cell_angle_beta 90.000
_cell_angle_gamma 120.000
_cell_formula_units_Z 3
_cell_length_a 5.8012(3)
_cell_length_b 5.8012(3)
_cell_length_c 35.675(2)
_cell_volume 1039.75(10)
_diffrn_ambient_temperature 298
_diffrn_radiation_type neutron
_cod_data_source_file c4dt03193h3.cif
_cod_data_source_block added_by_encifer
_cod_original_cell_volume 1039.8(1)
_cod_original_formula_sum 'Ba15 Nb12 Li3 O45'
_cod_database_code 7033424

loop_
_space_group_symop_id
_space_group_symop_operation_xyz
1 x,y,z
2 -y,x-y,z
3 -x+y,-x,z
4 y,x,-z
5 -x,-x+y,-z
6 x-y,-y,-z
7 -x,-y,-z
8 y,-x+y,-z
9 x-y,x,-z
10 -y,-x,z
11 x,x-y,z
12 -x+y,y,z
13 x+2/3,y+1/3,z+1/3
14 -y+2/3,x-y+1/3,z+1/3
15 -x+y+2/3,-x+1/3,z+1/3
16 y+2/3,x+1/3,-z+1/3
17 -x+2/3,-x+y+1/3,-z+1/3
18 x-y+2/3,-y+1/3,-z+1/3
19 -x+2/3,-y+1/3,-z+1/3
20 y+2/3,-x+y+1/3,-z+1/3
21 x-y+2/3,x+1/3,-z+1/3
22 -y+2/3,-x+1/3,z+1/3
23 x+2/3,x-y+1/3,z+1/3
24 -x+y+2/3,y+1/3,z+1/3
25 x+1/3,y+2/3,z+2/3
26 -y+1/3,x-y+2/3,z+2/3
27 -x+y+1/3,-x+2/3,z+2/3
28 y+1/3,x+2/3,-z+2/3
29 -x+1/3,-x+y+2/3,-z+2/3
30 x-y+1/3,-y+2/3,-z+2/3
31 -x+1/3,-y+2/3,-z+2/3
32 y+1/3,-x+y+2/3,-z+2/3
33 x-y+1/3,x+2/3,-z+2/3
34 -y+1/3,-x+2/3,z+2/3
35 x+1/3,x-y+2/3,z+2/3
36 -x+y+1/3,y+2/3,z+2/3

loop_
_atom_site_label
_atom_site_type_symbol
_atom_site_fract_x
_atom_site_fract_y
_atom_site_fract_z
_atom_site_occupancy
_atom_site_symmetry_multiplicity
_atom_site_Wyckoff_symbol
_atom_site_calc_flag
_atom_site_thermal_displace_type
_atom_site_U_iso_or_equiv
BA1 Ba 0.6667 0.3333 0.0323(1) 1.000 6 c d Uiso 0.0040(5)
BA2 Ba 0.0000 0.0000 0.0979(1) 1.000 6 c d Uiso 0.0050(7)
BA3 Ba 0.3333 0.6667 0.1667 1.000 3 b d Uiso 0.0083(8)
NB1 Nb 0.3333 0.6667 0.0646(1) 1.000 6 c d Uiso 0.0037(5)
NB2 Nb 0.6667 0.3333 0.1334(1) 1.000 6 c d Uiso 0.0023(4)
LI1 Li 0.0000 0.0000 0.0000 1.000 3 a d Uiso 0.0016(8)
O1 O 0.1720(1) 0.3440(3) 0.0371(1) 1.000 18 h d Uiso 0.0099(4)
O2 O 0.5002(1) 0.4997(1) 0.1021(1) 1.000 18 h d Uiso 0.0063(5)
O3 O 0.8333 0.6667 0.1667 1.000 9 d d Uiso 0.0059(5)

loop_
_atom_type_symbol
_atom_type_radius_bond
Ba 1.200
Nb 1.200
Li 1.200
O 1.200

loop_
_cod_changelog_entry_id
_cod_changelog_entry_author
_cod_changelog_entry_date
_cod_changelog_entry_text
1 'Vaitkus, Antanas' 2022-09-15T16:40:00+03:00
;
 Added an explicit space group operation list and updated space group
 information.
;
